data_4348285
loop_
_publ_author_name
'Ai, Pengfei'
'Mauro, Matteo'
'Gourlaouen, Christophe'
'Carrara, Serena'
'De Cola, Luisa'
'Tobon, Yeny'
'Giovanella, Umberto'
'Botta, Chiara'
'Danopoulos, Andreas A.'
'Braunstein, Pierre'

_publ_section_title
;
 Bonding, Luminescence, Metallophilicity in Linear Au3 and Au2Ag Chains
 Stabilized by Rigid Diphosphanyl NHC Ligands.
;
_journal_issue 17
_journal_name_full 'Inorganic chemistry'
_journal_page_first 8527
_journal_page_last 8542
_journal_paper_doi 10.1021/acs.inorgchem.6b01095
_journal_volume 55
_journal_year 2016
_chemical_formula_moiety 'C38 H76 Au2 N4 P4, 2(C F3 O3 S)'
_chemical_formula_sum 'C40 H76 Au2 F6 N4 O6 P4 S2'
_chemical_formula_weight 1404.98
_space_group_crystal_system monoclinic
_space_group_IT_number 14
_space_group_name_Hall '-P 2ybc'
_space_group_name_H-M_alt 'P 1 21/c 1'
_atom_sites_solution_hydrogens geom
_atom_sites_solution_primary direct
_atom_sites_solution_secondary difmap
_audit_creation_method SHELXL-2013
_cell_angle_alpha 90
_cell_angle_beta 92.103(2)
_cell_angle_gamma 90
_cell_formula_units_Z 2
_cell_length_a 8.7716(7)
_cell_length_b 13.4707(9)
_cell_length_c 23.8674(17)
_cell_measurement_reflns_used 6549
_cell_measurement_temperature 173(2)
_cell_measurement_theta_max 26.87
_cell_measurement_theta_min 2.32
_cell_volume 2818.3(4)
_computing_cell_refinement 'Bruker SAINT'
_computing_data_collection 'Bruker APEX2'
_computing_data_reduction 'Bruker SAINT'
_computing_molecular_graphics 'Bruker SHELXTL'
_computing_publication_material 'Bruker SHELXTL'
_computing_structure_refinement 'SHELXL-2013 (Sheldrick, 2013)'
_computing_structure_solution 'SHELXL-2013 (Sheldrick, 2013)'
_diffrn_ambient_temperature 173(2)
_diffrn_measured_fraction_theta_full 1.000
_diffrn_measured_fraction_theta_max 0.999
_diffrn_measurement_device_type 'Bruker APEX-II CCD'
_diffrn_measurement_method '\f and \w scans'
_diffrn_radiation_monochromator triumph
_diffrn_radiation_type MoK\a
_diffrn_radiation_wavelength 0.71073
_diffrn_reflns_av_R_equivalents 0.0730
_diffrn_reflns_av_unetI/netI 0.0480
_diffrn_reflns_Laue_measured_fraction_full 1.000
_diffrn_reflns_Laue_measured_fraction_max 0.999
_diffrn_reflns_limit_h_max 11
_diffrn_reflns_limit_h_min -11
_diffrn_reflns_limit_k_max 16
_diffrn_reflns_limit_k_min -17
_diffrn_reflns_limit_l_max 31
_diffrn_reflns_limit_l_min -31
_diffrn_reflns_number 41526
_diffrn_reflns_point_group_measured_fraction_full 1.000
_diffrn_reflns_point_group_measured_fraction_max 0.999
_diffrn_reflns_theta_full 25.242
_diffrn_reflns_theta_max 27.998
_diffrn_reflns_theta_min 1.708
_diffrn_source 'sealed tube'
_exptl_absorpt_coefficient_mu 5.450
_exptl_absorpt_correction_T_max 0.7456
_exptl_absorpt_correction_T_min 0.6056
_exptl_absorpt_correction_type multi-scan
_exptl_absorpt_process_details sadabs
_exptl_crystal_colour colourless
_exptl_crystal_density_diffrn 1.656
_exptl_crystal_description block
_exptl_crystal_F_000 1392
_exptl_crystal_size_max 0.160
_exptl_crystal_size_mid 0.150
_exptl_crystal_size_min 0.100
_refine_diff_density_max 8.213
_refine_diff_density_min -1.220
_refine_diff_density_rms 0.202
_refine_ls_extinction_method none
_refine_ls_goodness_of_fit_ref 1.093
_refine_ls_hydrogen_treatment constr
_refine_ls_matrix_type full
_refine_ls_number_parameters 295
_refine_ls_number_reflns 6807
_refine_ls_number_restraints 0
_refine_ls_restrained_S_all 1.093
_refine_ls_R_factor_all 0.0805
_refine_ls_R_factor_gt 0.0566
_refine_ls_shift/su_max 0.001
_refine_ls_shift/su_mean 0.000
_refine_ls_structure_factor_coef Fsqd
_refine_ls_weighting_details 'w=1/[\s^2^(Fo^2^)+(0.0536P)^2^+25.2477P] where P=(Fo^2^+2Fc^2^)/3'
_refine_ls_weighting_scheme calc
_refine_ls_wR_factor_gt 0.1270
_refine_ls_wR_factor_ref 0.1373
_reflns_Friedel_coverage 0.000
_reflns_number_gt 5261
_reflns_number_total 6807
_reflns_threshold_expression 'I > 2\s(I)'
_cod_data_source_file ic6b01095_si_002.cif
_cod_data_source_block pbpa150202
_cod_original_sg_symbol_H-M 'P 21/c'
_cod_database_code 4348285
_shelx_space_group_comment
;
The symmetry employed for this shelxl refinement is uniquely defined
by the following loop, which should always be used as a source of
symmetry information in preference to the above space-group names.
They are only intended as comments.
;
_shelx_estimated_absorpt_t_min 0.476
_shelx_estimated_absorpt_t_max 0.612
_shelxl_version_number 2013-4

loop_
_space_group_symop_operation_xyz
'x, y, z'
'-x, y+1/2, -z+1/2'
'-x, -y, -z'
'x, -y-1/2, z-1/2'

loop_
_atom_site_label
_atom_site_type_symbol
_atom_site_fract_x
_atom_site_fract_y
_atom_site_fract_z
_atom_site_U_iso_or_equiv
_atom_site_adp_type
_atom_site_occupancy
_atom_site_site_symmetry_order
_atom_site_calc_flag
_atom_site_refinement_flags_posn
_atom_site_refinement_flags_adp
C1 C -0.1200(9) 0.6590(6) 0.4888(3) 0.0290(11) Uani 1 1 d . .
C2 C -0.1465(10) 0.7590(6) 0.4136(4) 0.0359(19) Uani 1 1 d . .
H2 H -0.1412 0.7834 0.3764 0.043 Uiso 1 1 calc R U
C3 C -0.2052(10) 0.8065(6) 0.4563(3) 0.0345(19) Uani 1 1 d . .
H3 H -0.2509 0.8704 0.4551 0.041 Uiso 1 1 calc R U
C4 C 0.1690(10) 0.6452(8) 0.3673(4) 0.041(2) Uani 1 1 d . .
C5 C 0.2317(14) 0.7104(10) 0.4147(5) 0.065(3) Uani 1 1 d . .
H5A H 0.2448 0.6706 0.4489 0.097 Uiso 1 1 calc R U
H5B H 0.1602 0.7648 0.4211 0.097 Uiso 1 1 calc R U
H5C H 0.3304 0.7378 0.4046 0.097 Uiso 1 1 calc R U
C6 C 0.2884(11) 0.5670(8) 0.3540(5) 0.055(3) Uani 1 1 d . .
H6A H 0.3731 0.5986 0.3352 0.082 Uiso 1 1 calc R U
H6B H 0.2420 0.5162 0.3294 0.082 Uiso 1 1 calc R U
H6C H 0.3265 0.5360 0.3889 0.082 Uiso 1 1 calc R U
C7 C 0.1363(12) 0.7069(9) 0.3143(4) 0.053(3) Uani 1 1 d . .
H7A H 0.2273 0.7451 0.3055 0.080 Uiso 1 1 calc R U
H7B H 0.0514 0.7524 0.3206 0.080 Uiso 1 1 calc R U
H7C H 0.1092 0.6626 0.2829 0.080 Uiso 1 1 calc R U
C8 C -0.1417(10) 0.5326(7) 0.3414(3) 0.0356(19) Uani 1 1 d . .
C9 C -0.0579(14) 0.4604(8) 0.3025(4) 0.057(3) Uani 1 1 d . .
H9A H -0.1329 0.4205 0.2810 0.086 Uiso 1 1 calc R U
H9B H 0.0085 0.4165 0.3253 0.086 Uiso 1 1 calc R U
H9C H 0.0039 0.4985 0.2767 0.086 Uiso 1 1 calc R U
C10 C -0.2267(12) 0.6121(8) 0.3071(4) 0.048(2) Uani 1 1 d . .
H10A H -0.2938 0.5803 0.2787 0.072 Uiso 1 1 calc R U
H10B H -0.1530 0.6546 0.2887 0.072 Uiso 1 1 calc R U
H10C H -0.2880 0.6526 0.3320 0.072 Uiso 1 1 calc R U
C11 C -0.2606(13) 0.4747(8) 0.3751(5) 0.055(3) Uani 1 1 d . .
H11A H -0.3000 0.5178 0.4044 0.082 Uiso 1 1 calc R U
H11B H -0.2119 0.4163 0.3925 0.082 Uiso 1 1 calc R U
H11C H -0.3449 0.4535 0.3499 0.082 Uiso 1 1 calc R U
C12 C -0.4410(11) 0.7867(8) 0.5685(4) 0.046(2) Uani 1 1 d . .
C13 C -0.5046(14) 0.6875(11) 0.5451(6) 0.077(4) Uani 1 1 d . .
H13A H -0.6159 0.6919 0.5406 0.116 Uiso 1 1 calc R U
H13B H -0.4774 0.6337 0.5712 0.116 Uiso 1 1 calc R U
H13C H -0.4610 0.6740 0.5087 0.116 Uiso 1 1 calc R U
C14 C -0.5019(13) 0.8708(12) 0.5322(6) 0.080(4) Uani 1 1 d . .
H14A H -0.6133 0.8663 0.5286 0.120 Uiso 1 1 calc R U
H14B H -0.4590 0.8662 0.4949 0.120 Uiso 1 1 calc R U
H14C H -0.4728 0.9344 0.5494 0.120 Uiso 1 1 calc R U
C15 C -0.4923(13) 0.7985(10) 0.6286(5) 0.066(3) Uani 1 1 d . .
H15A H -0.4629 0.8644 0.6427 0.100 Uiso 1 1 calc R U
H15B H -0.4435 0.7475 0.6524 0.100 Uiso 1 1 calc R U
H15C H -0.6034 0.7913 0.6293 0.100 Uiso 1 1 calc R U
C16 C -0.1135(12) 0.8745(8) 0.5931(4) 0.048(2) Uani 1 1 d . .
C17 C -0.163(2) 0.9756(9) 0.5682(6) 0.091(5) Uani 1 1 d . .
H17A H -0.2679 0.9901 0.5786 0.136 Uiso 1 1 calc R U
H17B H -0.1582 0.9732 0.5273 0.136 Uiso 1 1 calc R U
H17C H -0.0948 1.0276 0.5830 0.136 Uiso 1 1 calc R U
C18 C -0.1187(17) 0.8838(11) 0.6566(5) 0.078(4) Uani 1 1 d . .
H18A H -0.0962 0.8192 0.6739 0.117 Uiso 1 1 calc R U
H18B H -0.2205 0.9057 0.6668 0.117 Uiso 1 1 calc R U
H18C H -0.0426 0.9324 0.6699 0.117 Uiso 1 1 calc R U
C19 C 0.0480(14) 0.8494(13) 0.5773(6) 0.089(5) Uani 1 1 d . .
H19A H 0.1176 0.9015 0.5912 0.134 Uiso 1 1 calc R U
H19B H 0.0525 0.8447 0.5365 0.134 Uiso 1 1 calc R U
H19C H 0.0781 0.7857 0.5942 0.134 Uiso 1 1 calc R U
C20 C 0.4612(15) 0.3918(9) 0.2098(6) 0.070(4) Uani 1 1 d . .
N1 N -0.0936(8) 0.6664(5) 0.4328(3) 0.0281(14) Uani 1 1 d . .
N2 N -0.1877(8) 0.7457(5) 0.5035(2) 0.0290(11) Uani 1 1 d . .
O1 O 0.2901(13) 0.5469(6) 0.2141(4) 0.078(3) Uani 1 1 d . .
O2 O 0.3133(12) 0.4637(6) 0.1259(3) 0.071(3) Uani 1 1 d . .
O3 O 0.1706(9) 0.3867(6) 0.1984(4) 0.067(2) Uani 1 1 d . .
F1 F 0.4596(15) 0.3811(9) 0.2648(5) 0.148(5) Uani 1 1 d . .
F2 F 0.4744(9) 0.3046(6) 0.1870(5) 0.117(4) Uani 1 1 d . .
F3 F 0.5851(9) 0.4433(7) 0.1989(5) 0.119(4) Uani 1 1 d . .
P1 P 0.0018(2) 0.57680(15) 0.39470(8) 0.0247(4) Uani 1 1 d . .
P2 P -0.2319(2) 0.76275(16) 0.57459(9) 0.0307(4) Uani 1 1 d . .
S1 S 0.2896(3) 0.45488(19) 0.18465(10) 0.0463(6) Uani 1 1 d . .
Au1 Au 0.07187(4) 0.45196(2) 0.45528(2) 0.02924(10) Uani 1 1 d . .

loop_
_atom_site_aniso_label
_atom_site_aniso_U_11
_atom_site_aniso_U_22
_atom_site_aniso_U_33
_atom_site_aniso_U_23
_atom_site_aniso_U_13
_atom_site_aniso_U_12
C1 0.037(3) 0.033(3) 0.017(2) -0.001(2) 0.0035(19) -0.001(2)
C2 0.045(5) 0.032(4) 0.031(4) 0.011(3) 0.005(4) 0.010(4)
C3 0.046(5) 0.029(4) 0.029(4) 0.005(3) 0.011(4) 0.008(4)
C4 0.030(4) 0.056(6) 0.036(5) 0.008(4) 0.004(4) 0.002(4)
C5 0.052(7) 0.072(8) 0.070(8) 0.005(6) -0.001(6) -0.026(6)
C6 0.032(5) 0.068(7) 0.065(7) 0.023(6) 0.021(5) 0.008(5)
C7 0.045(6) 0.067(7) 0.049(6) 0.025(5) 0.016(5) 0.002(5)
C8 0.040(5) 0.039(5) 0.028(4) 0.002(3) 0.000(3) -0.001(4)
C9 0.072(7) 0.054(7) 0.046(6) -0.014(5) -0.005(5) 0.010(6)
C10 0.046(6) 0.050(6) 0.046(5) 0.001(5) -0.011(4) 0.007(5)
C11 0.053(6) 0.060(7) 0.050(6) 0.008(5) -0.001(5) -0.018(5)
C12 0.034(5) 0.058(6) 0.046(5) 0.011(5) 0.013(4) 0.008(4)
C13 0.039(6) 0.104(11) 0.088(9) 0.005(8) 0.007(6) -0.018(7)
C14 0.043(6) 0.111(11) 0.087(9) 0.044(8) 0.019(6) 0.037(7)
C15 0.049(6) 0.090(9) 0.062(7) 0.015(6) 0.028(5) 0.020(6)
C16 0.052(6) 0.057(6) 0.035(5) -0.016(4) 0.010(4) -0.011(5)
C17 0.145(15) 0.042(7) 0.085(10) -0.009(7) -0.004(10) -0.033(8)
C18 0.094(10) 0.098(11) 0.042(6) -0.023(7) 0.002(6) -0.012(8)
C19 0.047(7) 0.125(13) 0.098(10) -0.063(10) 0.021(7) -0.033(8)
C20 0.067(8) 0.045(7) 0.094(10) 0.013(7) -0.023(7) -0.013(6)
N1 0.036(4) 0.025(3) 0.023(3) 0.002(3) 0.005(3) 0.006(3)
N2 0.037(3) 0.033(3) 0.017(2) -0.001(2) 0.0035(19) -0.001(2)
O1 0.126(8) 0.049(5) 0.060(5) -0.022(4) 0.016(5) 0.001(5)
O2 0.114(8) 0.064(5) 0.035(4) -0.010(4) -0.009(4) 0.000(5)
O3 0.047(4) 0.074(6) 0.081(6) -0.034(5) 0.016(4) -0.011(4)
F1 0.180(12) 0.147(10) 0.112(8) 0.059(7) -0.067(8) -0.012(9)
F2 0.051(5) 0.059(5) 0.241(13) -0.011(6) -0.003(6) 0.013(4)
F3 0.054(5) 0.111(7) 0.190(11) 0.016(7) -0.028(6) -0.034(5)
P1 0.0285(10) 0.0276(10) 0.0181(8) 0.0028(7) 0.0044(7) 0.0056(8)
P2 0.0335(11) 0.0317(11) 0.0273(10) -0.0020(8) 0.0063(8) 0.0082(9)
S1 0.0580(15) 0.0430(13) 0.0379(12) -0.0130(11) 0.0015(10) 0.0033(12)
Au1 0.03473(17) 0.03236(17) 0.02094(14) 0.00240(13) 0.00549(10) 0.00939(14)

loop_
_atom_type_symbol
_atom_type_description
_atom_type_scat_dispersion_real
_atom_type_scat_dispersion_imag
_atom_type_scat_source
C C 0.0033 0.0016 'International Tables Vol C Tables 4.2.6.8 and 6.1.1.4'
H H 0.0000 0.0000 'International Tables Vol C Tables 4.2.6.8 and 6.1.1.4'
N N 0.0061 0.0033 'International Tables Vol C Tables 4.2.6.8 and 6.1.1.4'
O O 0.0106 0.0060 'International Tables Vol C Tables 4.2.6.8 and 6.1.1.4'
F F 0.0171 0.0103 'International Tables Vol C Tables 4.2.6.8 and 6.1.1.4'
P P 0.1023 0.0942 'International Tables Vol C Tables 4.2.6.8 and 6.1.1.4'
S S 0.1246 0.1234 'International Tables Vol C Tables 4.2.6.8 and 6.1.1.4'
Au Au -2.0133 8.8022 'International Tables Vol C Tables 4.2.6.8 and 6.1.1.4'

loop_
_geom_angle_atom_site_label_1
_geom_angle_atom_site_label_2
_geom_angle_atom_site_label_3
_geom_angle
_geom_angle_site_symmetry_1
_geom_angle_site_symmetry_3
N2 C1 N1 106.3(6) . .
N2 C1 Au1 122.9(5) . 3_566
N1 C1 Au1 130.9(6) . 3_566
C3 C2 N1 108.2(7) . .
C3 C2 H2 125.9 . .
N1 C2 H2 125.9 . .
C2 C3 N2 107.6(7) . .
C2 C3 H3 126.2 . .
N2 C3 H3 126.2 . .
C5 C4 C6 108.7(9) . .
C5 C4 C7 110.7(9) . .
C6 C4 C7 108.2(8) . .
C5 C4 P1 106.9(7) . .
C6 C4 P1 106.5(7) . .
C7 C4 P1 115.5(7) . .
C4 C5 H5A 109.5 . .
C4 C5 H5B 109.5 . .
H5A C5 H5B 109.5 . .
C4 C5 H5C 109.5 . .
H5A C5 H5C 109.5 . .
H5B C5 H5C 109.5 . .
C4 C6 H6A 109.5 . .
C4 C6 H6B 109.5 . .
H6A C6 H6B 109.5 . .
C4 C6 H6C 109.5 . .
H6A C6 H6C 109.5 . .
H6B C6 H6C 109.5 . .
C4 C7 H7A 109.5 . .
C4 C7 H7B 109.5 . .
H7A C7 H7B 109.5 . .
C4 C7 H7C 109.5 . .
H7A C7 H7C 109.5 . .
H7B C7 H7C 109.5 . .
C10 C8 C9 110.7(8) . .
C10 C8 C11 107.9(8) . .
C9 C8 C11 109.8(8) . .
C10 C8 P1 116.7(7) . .
C9 C8 P1 106.7(7) . .
C11 C8 P1 104.9(6) . .
C8 C9 H9A 109.5 . .
C8 C9 H9B 109.5 . .
H9A C9 H9B 109.5 . .
C8 C9 H9C 109.5 . .
H9A C9 H9C 109.5 . .
H9B C9 H9C 109.5 . .
C8 C10 H10A 109.5 . .
C8 C10 H10B 109.5 . .
H10A C10 H10B 109.5 . .
C8 C10 H10C 109.5 . .
H10A C10 H10C 109.5 . .
H10B C10 H10C 109.5 . .
C8 C11 H11A 109.5 . .
C8 C11 H11B 109.5 . .
H11A C11 H11B 109.5 . .
C8 C11 H11C 109.5 . .
H11A C11 H11C 109.5 . .
H11B C11 H11C 109.5 . .
C14 C12 C15 110.5(9) . .
C14 C12 C13 109.0(10) . .
C15 C12 C13 108.4(10) . .
C14 C12 P2 120.0(7) . .
C15 C12 P2 105.5(7) . .
C13 C12 P2 102.7(7) . .
C12 C13 H13A 109.5 . .
C12 C13 H13B 109.5 . .
H13A C13 H13B 109.5 . .
C12 C13 H13C 109.5 . .
H13A C13 H13C 109.5 . .
H13B C13 H13C 109.5 . .
C12 C14 H14A 109.5 . .
C12 C14 H14B 109.5 . .
H14A C14 H14B 109.5 . .
C12 C14 H14C 109.5 . .
H14A C14 H14C 109.5 . .
H14B C14 H14C 109.5 . .
C12 C15 H15A 109.5 . .
C12 C15 H15B 109.5 . .
H15A C15 H15B 109.5 . .
C12 C15 H15C 109.5 . .
H15A C15 H15C 109.5 . .
H15B C15 H15C 109.5 . .
C19 C16 C18 109.1(11) . .
C19 C16 C17 110.8(12) . .
C18 C16 C17 107.0(10) . .
C19 C16 P2 106.1(8) . .
C18 C16 P2 105.3(8) . .
C17 C16 P2 118.2(8) . .
C16 C17 H17A 109.5 . .
C16 C17 H17B 109.5 . .
H17A C17 H17B 109.5 . .
C16 C17 H17C 109.5 . .
H17A C17 H17C 109.5 . .
H17B C17 H17C 109.5 . .
C16 C18 H18A 109.5 . .
C16 C18 H18B 109.5 . .
H18A C18 H18B 109.5 . .
C16 C18 H18C 109.5 . .
H18A C18 H18C 109.5 . .
H18B C18 H18C 109.5 . .
C16 C19 H19A 109.5 . .
C16 C19 H19B 109.5 . .
H19A C19 H19B 109.5 . .
C16 C19 H19C 109.5 . .
H19A C19 H19C 109.5 . .
H19B C19 H19C 109.5 . .
F2 C20 F1 108.8(12) . .
F2 C20 F3 107.6(13) . .
F1 C20 F3 107.0(12) . .
F2 C20 S1 111.7(9) . .
F1 C20 S1 110.0(11) . .
F3 C20 S1 111.5(9) . .
C1 N1 C2 108.5(7) . .
C1 N1 P1 124.1(5) . .
C2 N1 P1 127.3(5) . .
C1 N2 C3 109.4(6) . .
C1 N2 P2 118.1(5) . .
C3 N2 P2 132.5(6) . .
N1 P1 C8 104.7(4) . .
N1 P1 C4 103.8(4) . .
C8 P1 C4 116.1(4) . .
N1 P1 Au1 107.6(2) . .
C8 P1 Au1 111.0(3) . .
C4 P1 Au1 112.8(3) . .
N2 P2 C12 101.4(4) . .
N2 P2 C16 101.0(4) . .
C12 P2 C16 114.5(5) . .
O1 S1 O2 114.4(5) . .
O1 S1 O3 115.6(5) . .
O2 S1 O3 114.2(5) . .
O1 S1 C20 104.9(6) . .
O2 S1 C20 102.5(7) . .
O3 S1 C20 103.1(6) . .
C1 Au1 P1 176.2(2) 3_566 .
C1 Au1 Au1 85.9(2) 3_566 3_566
P1 Au1 Au1 91.36(5) . 3_566

loop_
_geom_bond_atom_site_label_1
_geom_bond_atom_site_label_2
_geom_bond_distance
_geom_bond_site_symmetry_2
C1 N2 1.361(10) .
C1 N1 1.370(9) .
C1 Au1 2.038(8) 3_566
C2 C3 1.324(11) .
C2 N1 1.402(10) .
C2 H2 0.9500 .
C3 N2 1.396(10) .
C3 H3 0.9500 .
C4 C5 1.519(15) .
C4 C6 1.527(13) .
C4 C7 1.531(13) .
C4 P1 1.871(9) .
C5 H5A 0.9800 .
C5 H5B 0.9800 .
C5 H5C 0.9800 .
C6 H6A 0.9800 .
C6 H6B 0.9800 .
C6 H6C 0.9800 .
C7 H7A 0.9800 .
C7 H7B 0.9800 .
C7 H7C 0.9800 .
C8 C10 1.526(12) .
C8 C9 1.549(13) .
C8 C11 1.551(13) .
C8 P1 1.854(9) .
C9 H9A 0.9800 .
C9 H9B 0.9800 .
C9 H9C 0.9800 .
C10 H10A 0.9800 .
C10 H10B 0.9800 .
C10 H10C 0.9800 .
C11 H11A 0.9800 .
C11 H11B 0.9800 .
C11 H11C 0.9800 .
C12 C14 1.512(15) .
C12 C15 1.528(14) .
C12 C13 1.544(17) .
C12 P2 1.862(10) .
C13 H13A 0.9800 .
C13 H13B 0.9800 .
C13 H13C 0.9800 .
C14 H14A 0.9800 .
C14 H14B 0.9800 .
C14 H14C 0.9800 .
C15 H15A 0.9800 .
C15 H15B 0.9800 .
C15 H15C 0.9800 .
C16 C19 1.517(16) .
C16 C18 1.522(14) .
C16 C17 1.541(18) .
C16 P2 1.872(10) .
C17 H17A 0.9800 .
C17 H17B 0.9800 .
C17 H17C 0.9800 .
C18 H18A 0.9800 .
C18 H18B 0.9800 .
C18 H18C 0.9800 .
C19 H19A 0.9800 .
C19 H19B 0.9800 .
C19 H19C 0.9800 .
C20 F2 1.302(15) .
C20 F1 1.321(17) .
C20 F3 1.323(15) .
C20 S1 1.811(13) .
N1 P1 1.743(7) .
N2 P2 1.770(6) .
O1 S1 1.424(8) .
O2 S1 1.429(8) .
O3 S1 1.438(8) .
P1 Au1 2.2873(19) .
Au1 C1 2.038(8) 3_566
Au1 Au1 2.8320(6) 3_566

loop_
_geom_torsion_atom_site_label_1
_geom_torsion_atom_site_label_2
_geom_torsion_atom_site_label_3
_geom_torsion_atom_site_label_4
_geom_torsion
_geom_torsion_site_symmetry_1
N1 C2 C3 N2 1.2(10) .
N2 C1 N1 C2 -0.1(9) .
Au1 C1 N1 C2 -179.1(6) 3_566
N2 C1 N1 P1 176.1(5) .
Au1 C1 N1 P1 -2.9(11) 3_566
C3 C2 N1 C1 -0.7(10) .
C3 C2 N1 P1 -176.7(7) .
N1 C1 N2 C3 0.8(9) .
Au1 C1 N2 C3 179.9(6) 3_566
N1 C1 N2 P2 -177.9(5) .
Au1 C1 N2 P2 1.2(9) 3_566
C2 C3 N2 C1 -1.3(10) .
C2 C3 N2 P2 177.2(7) .
C1 N1 P1 C8 117.5(7) .
C2 N1 P1 C8 -67.1(8) .
C1 N1 P1 C4 -120.4(7) .
C2 N1 P1 C4 55.1(8) .
C1 N1 P1 Au1 -0.6(7) .
C2 N1 P1 Au1 174.8(7) .
C10 C8 P1 N1 50.1(8) .
C9 C8 P1 N1 174.4(6) .
C11 C8 P1 N1 -69.2(7) .
C10 C8 P1 C4 -63.6(8) .
C9 C8 P1 C4 60.7(8) .
C11 C8 P1 C4 177.1(7) .
C10 C8 P1 Au1 165.9(6) .
C9 C8 P1 Au1 -69.8(7) .
C11 C8 P1 Au1 46.6(7) .
C5 C4 P1 N1 42.0(8) .
C6 C4 P1 N1 158.1(6) .
C7 C4 P1 N1 -81.7(8) .
C5 C4 P1 C8 156.2(7) .
C6 C4 P1 C8 -87.6(7) .
C7 C4 P1 C8 32.5(9) .
C5 C4 P1 Au1 -74.2(8) .
C6 C4 P1 Au1 42.0(7) .
C7 C4 P1 Au1 162.1(7) .
C1 N2 P2 C12 -123.1(7) .
C3 N2 P2 C12 58.6(9) .
C1 N2 P2 C16 118.8(7) .
C3 N2 P2 C16 -59.5(9) .
C14 C12 P2 N2 -56.7(10) .
C15 C12 P2 N2 177.9(8) .
C13 C12 P2 N2 64.4(8) .
C14 C12 P2 C16 51.1(11) .
C15 C12 P2 C16 -74.3(9) .
C13 C12 P2 C16 172.3(7) .
C19 C16 P2 N2 -53.6(9) .
C18 C16 P2 N2 -169.2(8) .
C17 C16 P2 N2 71.4(10) .
C19 C16 P2 C12 -161.7(9) .
C18 C16 P2 C12 82.7(9) .
C17 C16 P2 C12 -36.7(10) .
F2 C20 S1 O1 178.8(10) .
F1 C20 S1 O1 57.9(10) .
F3 C20 S1 O1 -60.7(12) .
F2 C20 S1 O2 -61.4(11) .
F1 C20 S1 O2 177.7(9) .
F3 C20 S1 O2 59.1(12) .
F2 C20 S1 O3 57.4(12) .
F1 C20 S1 O3 -63.5(10) .
F3 C20 S1 O3 177.9(11) .
